data_1000216
loop_
_publ_author_name
'Renaudin, J'
'Calage, Y'
'Samouel, M'
'Kozak, A de'
'Leblanc, M'
'Ferey, G'

_publ_section_title
;
Complex copper II fluorides. II.- Crystal structure, magnetic
properties and Moessbauer study of the partly disordered ferrimagnet
BaCuFeF~7~
;
_journal_coden_ASTM RVCMA8
_journal_name_full 'Revue de Chimie Minerale'
_journal_page_first 74
_journal_page_last 87
_journal_volume 22
_journal_year 1985
_chemical_formula_structural 'Ba Cu Fe F7'
_chemical_formula_sum 'Ba Cu F7 Fe'
_chemical_name_systematic 'Barium copper iron fluoride'
_space_group_IT_number 9
_symmetry_cell_setting monoclinic
_symmetry_Int_Tables_number 9
_symmetry_space_group_name_Hall 'C -2yc'
_symmetry_space_group_name_H-M 'C 1 c 1'
_cell_angle_alpha 90
_cell_angle_beta 118.53(2)
_cell_angle_gamma 90
_cell_formula_units_Z 4
_cell_length_a 10.695(2)
_cell_length_b 9.932(2)
_cell_length_c 5.654(1)
_cell_volume 527.7
_exptl_crystal_density_meas 4.9(4)
_refine_ls_R_factor_all 0.0203
_cod_database_code 1000216

loop_
_symmetry_equiv_pos_as_xyz
x,y,z
x,-y,1/2+z
1/2+x,1/2+y,z
1/2+x,1/2-y,1/2+z

loop_
_atom_site_aniso_label
_atom_site_aniso_U_11
_atom_site_aniso_U_12
_atom_site_aniso_U_13
_atom_site_aniso_U_22
_atom_site_aniso_U_23
_atom_site_aniso_U_33
Ba1 0.0128(2) -0.0016(7) 0.0070(1) 0.0100(2) 0.0097(6) 0.0157(2)
Fe1 0.0045(12) 0.0045(10) -0.0007(10) 0.0090(12) 0.0013(9) 0.0052(12)
Cu1 0.0128(13) -0.0028(10) 0.0106(10) 0.0093(11) 0.0010(8) 0.0180(13)
F1 0.0095(17) -0.0147(26) 0.0084(14) 0.0120(14) -0.0085(26) 0.0252(17)
F2 0.0132(20) -0.0067(21) 0.0039(20) 0.0202(24) -0.0017(22) 0.0119(23)
F3 0.008 0.0104(20) 0.0060(18) 0.0086(21) 0.0076(19) 0.0147(24)
F4 0.0147(24) 0.0123(22) 0.0078(21) 0.0248(25) 0.0066(22) 0.0154(24)
F5 0.0196(25) -0.0038(22) 0.0082(22) 0.0197(24) 0.0051(22) 0.0184(25)
F6 0.0135(24) 0.0031(22) 0.0008(21) 0.0193(24) -0.0051(21) 0.0176(24)
F7 0.0160(24) 0.0003(22) 0.0094(19) 0.0237(25) 0.0032(22) 0.0192(24)

loop_
_atom_site_label
_atom_site_type_symbol
_atom_site_symmetry_multiplicity
_atom_site_Wyckoff_symbol
_atom_site_fract_x
_atom_site_fract_y
_atom_site_fract_z
_atom_site_occupancy
_atom_site_attached_hydrogens
_atom_site_calc_flag
Ba1 Ba2+ 4 a 0. 0.3174(1) 0.25 1. 0 d
Fe1 Fe3+ 4 a 0.3103(4) 0.3938(4) 0.1176(7) 1. 0 d
Cu1 Cu2+ 4 a 0.6871(4) 0.6041(3) 0.8812(7) 1. 0 d
F1 F1- 4 a 0.4953(15) 0.3150(4) 0.2544(26) 1. 0 d
F2 F1- 4 a 0.1340(11) 0.4585(11) 0.0336(17) 1. 0 d
F3 F1- 4 a 0.8745(11) 0.5443(10) 0.0037(16) 1. 0 d
F4 F1- 4 a 0.2549(10) 0.2180(12) 0.2368(17) 1. 0 d
F5 F1- 4 a 0.7551(11) 0.7861(12) 0.7915(18) 1. 0 d
F6 F1- 4 a 0.3681(12) 0.5525(13) 0.0088(19) 1. 0 d
F7 F1- 4 a 0.6235(13) 0.4415(13) 0.0090(19) 1. 0 d

loop_
_atom_type_symbol
_atom_type_oxidation_number
Ba2+ 2.000
Fe3+ 3.000
Cu2+ 2.000
F1- -1.000
